data_7221836
loop_
_publ_author_name
'Kanungo, Ajay'
'Patra, Dipendu'
'Mukherjee, Sanghamitra'
'Mahata, Tridib'
'Maulik, Prakas R.'
'Dutta, Sanjay'

_publ_section_title
;
 Synthesis of a visibly emissive
 9-nitro-2,3-dihydro-1H-pyrimido[1,2-a]quinoxalin-5-amine scaffold with
 large stokes shift and live cell imaging
;
_journal_issue 87
_journal_name_full 'RSC Adv.'
_journal_page_first 70958
_journal_paper_doi 10.1039/C5RA12960E
_journal_volume 5
_journal_year 2015
_chemical_formula_moiety 'C16 H15 N5 O3'
_chemical_formula_sum 'C16 H15 N5 O3'
_chemical_formula_weight 325.33
_chemical_name_systematic
'(E)-methyl 2-(4-benzyl-1-(3-(dimethylamino)propyl)-8-nitro-3-oxo-3,4-dihydropyrazino[2,3-b]quinoxalin-2(1H)-ylidene)acetate '
_space_group_crystal_system monoclinic
_space_group_IT_number 4
_space_group_name_Hall 'P 2yb'
_space_group_name_H-M_alt 'P 1 21 1'
_symmetry_space_group_name_Hall 'P 2yb'
_symmetry_space_group_name_H-M 'P 1 21 1'
_atom_sites_solution_hydrogens geom
_audit_creation_date 2015-08-04
_audit_creation_method
;
Olex2 1.2-alpha
(compiled 2015.07.23 svn.r3196 for OlexSys, GUI svn.r5077)
;
_audit_update_record
;
2015-08-10 deposited with the CCDC.
2015-08-11 downloaded from the CCDC.
;
_cell_angle_alpha 90
_cell_angle_beta 100.189(7)
_cell_angle_gamma 90
_cell_formula_units_Z 4
_cell_length_a 8.4267(9)
_cell_length_b 10.4362(12)
_cell_length_c 17.949(2)
_cell_measurement_reflns_used 3583
_cell_measurement_temperature 296.15
_cell_measurement_theta_max 25.26
_cell_measurement_theta_min 2.27
_cell_volume 1553.6(3)
_computing_cell_refinement 'SAINT v8.34A (Bruker, 2013)'
_computing_data_reduction 'SAINT v8.34A (Bruker, 2013)'
_computing_molecular_graphics 'Olex2 (Dolomanov et al., 2009)'
_computing_publication_material 'Olex2 (Dolomanov et al., 2009)'
_computing_structure_refinement 'ShelXL (Sheldrick, 2015)'
_computing_structure_solution 'ShelXT (Sheldrick, 2015)'
_diffrn_ambient_temperature 296.15
_diffrn_measured_fraction_theta_full 0.994
_diffrn_measured_fraction_theta_max 0.990
_diffrn_measurement_device_type 'Bruker APEX-II CCD'
_diffrn_measurement_method '\f and \w scans'
_diffrn_radiation_type MoK\a
_diffrn_radiation_wavelength 0.71073
_diffrn_reflns_av_R_equivalents 0.0438
_diffrn_reflns_av_unetI/netI 0.0612
_diffrn_reflns_laue_measured_fraction_full 0.994
_diffrn_reflns_laue_measured_fraction_max 0.990
_diffrn_reflns_limit_h_max 10
_diffrn_reflns_limit_h_min -10
_diffrn_reflns_limit_k_max 13
_diffrn_reflns_limit_k_min -13
_diffrn_reflns_limit_l_max 23
_diffrn_reflns_limit_l_min -23
_diffrn_reflns_number 15689
_diffrn_reflns_point_group_measured_fraction_full 0.992
_diffrn_reflns_point_group_measured_fraction_max 0.984
_diffrn_reflns_theta_full 26.000
_diffrn_reflns_theta_max 27.464
_diffrn_reflns_theta_min 2.306
_diffrn_standards_number 0
_exptl_absorpt_coefficient_mu 0.100
_exptl_absorpt_correction_T_max 0.7456
_exptl_absorpt_correction_T_min 0.6803
_exptl_absorpt_correction_type multi-scan
_exptl_absorpt_process_details
;
SADABS-2014/5 (Bruker,2014/5) was used for absorption correction.
wR2(int) was 0.0735 before and 0.0529 after correction.
The Ratio of minimum to maximum transmission is 0.9124.
The \l/2 correction factor is 0.00150.
;
_exptl_crystal_colour yellow
_exptl_crystal_density_diffrn 1.391
_exptl_crystal_description needle
_exptl_crystal_F_000 680
_exptl_crystal_preparation Luminescent
_exptl_crystal_recrystallization_method 'Re-crystallisation from solvent: chloroform, methanol'
_exptl_crystal_size_max 0.72
_exptl_crystal_size_mid 0.34
_exptl_crystal_size_min 0.1
_refine_diff_density_max 0.182
_refine_diff_density_min -0.156
_refine_diff_density_rms 0.032
_refine_ls_abs_structure_details
;
 Flack x determined using 1400 quotients [(I+)-(I-)]/[(I+)+(I-)]
 (Parsons, Flack and Wagner, Acta Cryst. B69 (2013) 249-259).
;
_refine_ls_abs_structure_Flack -0.1(8)
_refine_ls_extinction_method none
_refine_ls_goodness_of_fit_ref 0.958
_refine_ls_hydrogen_treatment constr
_refine_ls_matrix_type full
_refine_ls_number_parameters 498
_refine_ls_number_reflns 6998
_refine_ls_number_restraints 239
_refine_ls_restrained_S_all 0.954
_refine_ls_R_factor_all 0.1039
_refine_ls_R_factor_gt 0.0451
_refine_ls_shift/su_max 0.000
_refine_ls_shift/su_mean 0.000
_refine_ls_structure_factor_coef Fsqd
_refine_ls_weighting_details 'w=1/[\s^2^(Fo^2^)+(0.0576P)^2^] where P=(Fo^2^+2Fc^2^)/3'
_refine_ls_weighting_scheme calc
_refine_ls_wR_factor_gt 0.0985
_refine_ls_wR_factor_ref 0.1245
_reflns_Friedel_coverage 0.885
_reflns_friedel_fraction_full 0.988
_reflns_friedel_fraction_max 0.978
_reflns_number_gt 3929
_reflns_number_total 6998
_reflns_threshold_expression 'I > 2\s(I)'
_cod_data_source_file c5ra12960e2.cif
_cod_data_source_block sd_ak2786ond2_1058070
_cod_database_code 7221836
_shelx_space_group_comment
;
The symmetry employed for this shelxl refinement is uniquely defined
by the following loop, which should always be used as a source of
symmetry information in preference to the above space-group names.
They are only intended as comments.
;
_olex2_refinement_description
;
1. Fixed Uiso
 At 1.2 times of:
  All C(H) groups, All C(H,H) groups, All C(H,H,H,H) groups, All N(H) groups
2. Restrained distances
 C13B_1-C12_1 \\sim C13A_1-C12_1
 with sigma of 0.02
 C14B_1-C13B_1 \\sim C14A_1-C13A_1
 with sigma of 0.02
 C15B_1-C14B_1 \\sim C15A_1-C14A_1
 with sigma of 0.02
 C16A_1-C15A_1 \\sim C16B_1-C15B_1
 with sigma of 0.02
 O3B_1-C16B_1 \\sim O3A_1-C16A_1
 with sigma of 0.02
 O3B_1-C13B_1 \\sim O3A_1-C13A_1
 with sigma of 0.02
3. Uiso/Uaniso restraints and constraints
C13B_1 \\sim C14B_1 \\sim C15B_1 \\sim C16B_1 \\sim O3B_1 \\sim C13A_1 \\sim
C14A_1 \\sim C15A_1 \\sim C16A_1 \\sim O3A_1: within 2A with sigma of 0.02 and
sigma for terminal atoms of 0.04
C3A_2 \\sim C4B_2: within 2A with sigma of 0.02 and sigma for terminal atoms of
0.04
C4A_2 \\sim C3B_2: within 2A with sigma of 0.02 and sigma for terminal atoms of
0.04
4. Rigid body (RIGU) restrains
 C3A_2, C4B_2
 with sigma for 1-2 distances of 0.02 and sigma for 1-3 distances of 0.02
 C4A_2, C3B_2
 with sigma for 1-2 distances of 0.02 and sigma for 1-3 distances of 0.02
 C13B_1, C14B_1, C15B_1, C16B_1, O3B_1, C13A_1, C14A_1, C15A_1, C16A_1, O3A_1
 with sigma for 1-2 distances of 0.02 and sigma for 1-3 distances of 0.02
5. Same fragment restrains
{N3_1, C3_1, C4_1, C5_1} sigma for 1-2: 0.02, 1-3: 0.04
as
{N3_2, C3A_2, C4A_2, C3B_2}
6. Others
 Sof(H12C)=Sof(H12D)=Sof(C13B)=Sof(O3B)=Sof(C16B)=Sof(H16B)=Sof(C15B)=
 Sof(H15B)=Sof(C14B)=Sof(H14B)=1-FVAR(1)
 Sof(H12A)=Sof(H12B)=Sof(C13A)=Sof(O3A)=Sof(C14A)=Sof(H14A)=Sof(C15A)=
 Sof(H15A)=Sof(C16A)=Sof(H16A)=FVAR(1)
 Sof(C3B)=Sof(H3BA)=Sof(H3BB)=Sof(C4B)=Sof(H4BA)=Sof(H4BB)=Sof(H5BC)=Sof(H5BD)=
 1-FVAR(2)
 Sof(C3A)=Sof(H3AA)=Sof(H3AB)=Sof(C4A)=Sof(H4AA)=Sof(H4AB)=Sof(H5AA)=Sof(H5AB)=
 FVAR(2)
7.a Secondary CH2 refined with riding coordinates:
 C3(H3A,H3B), C4(H4A,H4B), C5(H5A,H5B), C12(H12A,H12B), C12(H12C,H12D),
 C3A(H3AA,H3AB), C4A(H4AA,H4AB), C3B(H3BA,H3BB), C4B(H4BA,H4BB), C5(H5AA,H5AB),
 C5(H5BC,H5BD), C12(H12A,H12B)
7.b Aromatic/amide H refined with riding coordinates:
 N4(H4), C7(H7), C9(H9), C10(H10), C14A(H14A), C15A(H15A), C16A(H16A),
 C16B(H16B), C15B(H15B), C14B(H14B), N4(H4), C7(H7), C9(H9), C10(H10), C14(H14),
  C15(H15), C16(H16)
;
_shelx_shelxl_version_number 2014/7
_olex2_submission_special_instructions 'No special instructions were received'

loop_
_space_group_symop_operation_xyz
'x, y, z'
'-x, y+1/2, -z'

loop_
_atom_site_label
_atom_site_type_symbol
_atom_site_fract_x
_atom_site_fract_y
_atom_site_fract_z
_atom_site_U_iso_or_equiv
_atom_site_adp_type
_atom_site_occupancy
_atom_site_site_symmetry_order
_atom_site_calc_flag
_atom_site_refinement_flags_posn
_atom_site_refinement_flags_adp
_atom_site_refinement_flags_occupancy
_atom_site_disorder_assembly
_atom_site_disorder_group
O1_1 O -1.0289(4) -0.4892(4) -0.4957(2) 0.1073(12) Uani 1 1 d . . . . .
O2_1 O -0.9919(4) -0.2977(5) -0.5345(2) 0.1158(14) Uani 1 1 d . . . . .
N1_1 N -0.4770(3) -0.3205(3) -0.23158(17) 0.0542(8) Uani 1 1 d . . . . .
N3_1 N -0.4193(3) 0.0216(4) -0.22923(18) 0.0626(9) Uani 1 1 d D . . . .
C3_1 C -0.4813(5) 0.1377(5) -0.2706(3) 0.0774(12) Uani 1 1 d D . . . .
H3A_1 H -0.4228 0.1521 -0.3118 0.093 Uiso 1 1 calc R U . . .
H3B_1 H -0.4629 0.2108 -0.2368 0.093 Uiso 1 1 calc R U . . .
C4_1 C -0.6587(5) 0.1274(5) -0.3020(3) 0.0781(12) Uani 1 1 d D . . . .
H4A_1 H -0.6943 0.2038 -0.3310 0.094 Uiso 1 1 calc R U . . .
H4B_1 H -0.7186 0.1211 -0.2608 0.094 Uiso 1 1 calc R U . . .
C5_1 C -0.6922(4) 0.0111(4) -0.3523(2) 0.0644(11) Uani 1 1 d D . . . .
H5A_1 H -0.8074 -0.0042 -0.3638 0.077 Uiso 1 1 calc R U . . .
H5B_1 H -0.6544 0.0264 -0.3995 0.077 Uiso 1 1 calc R U . . .
N4_1 N -0.3110(3) -0.1857(4) -0.15096(17) 0.0608(9) Uani 1 1 d . . . . .
H4_1 H -0.2742 -0.1094 -0.1419 0.073 Uiso 1 1 calc R U . . .
N5_1 N -0.9584(4) -0.3847(6) -0.4898(2) 0.0786(12) Uani 1 1 d . . . . .
C1_1 C -0.4253(3) -0.2049(4) -0.2124(2) 0.0485(9) Uani 1 1 d . . . . .
C2_1 C -0.4853(3) -0.0860(4) -0.25355(19) 0.0488(9) Uani 1 1 d . . . . .
N2_1 N -0.6101(3) -0.1032(3) -0.31435(15) 0.0499(8) Uani 1 1 d . . . . .
C6_1 C -0.6621(3) -0.2256(4) -0.3391(2) 0.0478(9) Uani 1 1 d . . . . .
C7_1 C -0.7790(3) -0.2443(4) -0.40403(19) 0.0547(11) Uani 1 1 d . . . . .
H7_1 H -0.8216 -0.1751 -0.4336 0.066 Uiso 1 1 calc R U . . .
C8_1 C -0.8299(4) -0.3679(5) -0.4232(2) 0.0598(11) Uani 1 1 d . . . . .
C9_1 C -0.7675(4) -0.4748(5) -0.3829(2) 0.0680(12) Uani 1 1 d . . . . .
H9_1 H -0.8040 -0.5568 -0.3974 0.082 Uiso 1 1 calc R U . . .
C10_1 C -0.6492(4) -0.4554(4) -0.3203(2) 0.0643(11) Uani 1 1 d . . . . .
H10_1 H -0.6043 -0.5263 -0.2929 0.077 Uiso 1 1 calc R U . . .
C11_1 C -0.5939(3) -0.3331(4) -0.2964(2) 0.0502(10) Uani 1 1 d . . . . .
C12_1 C -0.2464(4) -0.2880(5) -0.0990(2) 0.0652(11) Uani 1 1 d D . . . .
H12A_1 H -0.1427 -0.2610 -0.0709 0.078 Uiso 0.380(18) 1 calc R U P A 1
H12B_1 H -0.2284 -0.3629 -0.1283 0.078 Uiso 0.380(18) 1 calc R U P A 1
H12C_1 H -0.1353 -0.2683 -0.0774 0.078 Uiso 0.620(18) 1 calc R U P A 2
H12D_1 H -0.2472 -0.3674 -0.1271 0.078 Uiso 0.620(18) 1 calc R U P A 2
C13A_1 C -0.350(6) -0.324(4) -0.045(2) 0.079(6) Uani 0.380(18) 1 d D U P A 1
O3A_1 O -0.362(2) -0.245(3) 0.0141(14) 0.100(5) Uani 0.380(18) 1 d D U P A 1
C14A_1 C -0.453(2) -0.421(2) -0.0517(13) 0.078(5) Uani 0.380(18) 1 d D U P A 1
H14A_1 H -0.4732 -0.4796 -0.0913 0.094 Uiso 0.380(18) 1 calc R U P A 1
C15A_1 C -0.523(2) -0.417(2) 0.0117(13) 0.090(5) Uani 0.380(18) 1 d D U P A 1
H15A_1 H -0.5961 -0.4760 0.0246 0.108 Uiso 0.380(18) 1 calc R U P A 1
C16A_1 C -0.469(4) -0.311(3) 0.052(2) 0.097(6) Uani 0.380(18) 1 d D U P A 1
H16A_1 H -0.4974 -0.2863 0.0981 0.117 Uiso 0.380(18) 1 calc R U P A 1
C13B_1 C -0.340(3) -0.307(2) -0.0360(11) 0.062(3) Uani 0.620(18) 1 d D U P A 2
O3B_1 O -0.3141(14) -0.2150(14) 0.0208(7) 0.088(3) Uani 0.620(18) 1 d D U P A 2
C16B_1 C -0.4101(14) -0.2476(15) 0.0745(6) 0.098(4) Uani 0.620(18) 1 d D U P A 2
H16B_1 H -0.4177 -0.2014 0.1180 0.118 Uiso 0.620(18) 1 calc R U P A 2
C15B_1 C -0.491(2) -0.3588(15) 0.0520(11) 0.090(4) Uani 0.620(18) 1 d D U P A 2
H15B_1 H -0.5626 -0.4021 0.0767 0.108 Uiso 0.620(18) 1 calc R U P A 2
C14B_1 C -0.4428(15) -0.3934(15) -0.0148(8) 0.085(3) Uani 0.620(18) 1 d D U P A 2
H14B_1 H -0.4770 -0.4673 -0.0420 0.101 Uiso 0.620(18) 1 calc R U P A 2
O1_2 O -1.5284(4) -0.1108(4) -0.5345(2) 0.1130(13) Uani 1 1 d . . . . .
O2_2 O -1.5161(4) -0.3166(4) -0.53088(18) 0.0977(10) Uani 1 1 d . . . . .
O3_2 O -0.8994(3) -0.0986(3) -0.01391(15) 0.0779(8) Uani 1 1 d . . . . .
N1_2 N -0.9812(3) -0.1707(3) -0.24971(17) 0.0531(8) Uani 1 1 d . . . . .
N4_2 N -0.8185(3) -0.2652(3) -0.14838(17) 0.0590(8) Uani 1 1 d . . . . .
H4_2 H -0.7831 -0.3343 -0.1251 0.071 Uiso 1 1 calc R U . . .
N5_2 N -1.4687(3) -0.2104(5) -0.5065(2) 0.0676(9) Uani 1 1 d . . . . .
C1_2 C -0.9303(3) -0.2747(4) -0.2114(2) 0.0509(9) Uani 1 1 d . . . . .
C2_2 C -0.9890(4) -0.4058(4) -0.2324(2) 0.0540(10) Uani 1 1 d . . . . .
N3_2 N -0.9229(4) -0.4975(4) -0.1900(2) 0.0826(11) Uani 1 1 d D . . . .
C3A_2 C -0.9557(15) -0.6280(15) -0.2164(10) 0.083(4) Uani 0.599(17) 1 d D U P B 1
H3AA_2 H -0.9284 -0.6880 -0.1748 0.100 Uiso 0.599(17) 1 calc R U P B 1
H3AB_2 H -0.8927 -0.6490 -0.2550 0.100 Uiso 0.599(17) 1 calc R U P B 1
C4A_2 C -1.1367(13) -0.6348(10) -0.2491(8) 0.088(4) Uani 0.599(17) 1 d D U P B 1
H4AA_2 H -1.1986 -0.6094 -0.2108 0.106 Uiso 0.599(17) 1 calc R U P B 1
H4AB_2 H -1.1662 -0.7220 -0.2643 0.106 Uiso 0.599(17) 1 calc R U P B 1
C3B_2 C -1.0678(19) -0.6544(13) -0.2887(10) 0.078(5) Uani 0.401(17) 1 d D U P B 2
H3BA_2 H -0.9720 -0.6560 -0.3118 0.094 Uiso 0.401(17) 1 calc R U P B 2
H3BB_2 H -1.1240 -0.7354 -0.2985 0.094 Uiso 0.401(17) 1 calc R U P B 2
C4B_2 C -1.024(3) -0.629(2) -0.2032(13) 0.077(5) Uani 0.401(17) 1 d . U P B 2
H4BA_2 H -0.9594 -0.6993 -0.1787 0.092 Uiso 0.401(17) 1 calc R U P B 2
H4BB_2 H -1.1208 -0.6224 -0.1815 0.092 Uiso 0.401(17) 1 calc R U P B 2
C5_2 C -1.1762(5) -0.5438(4) -0.3189(3) 0.0715(12) Uani 1 1 d . . . . .
H5AA_2 H -1.1295 -0.5771 -0.3606 0.086 Uiso 0.599(17) 1 calc R U P B 1
H5AB_2 H -1.2920 -0.5374 -0.3352 0.086 Uiso 0.599(17) 1 calc R U P B 1
H5BC_2 H -1.1986 -0.5485 -0.3737 0.086 Uiso 0.401(17) 1 calc R U P B 2
H5BD_2 H -1.2779 -0.5528 -0.3012 0.086 Uiso 0.401(17) 1 calc R U P B 2
N2_2 N -1.1078(3) -0.4160(3) -0.29628(18) 0.0540(8) Uani 1 1 d . . . . .
C6_2 C -1.1667(3) -0.3065(4) -0.33786(19) 0.0486(9) Uani 1 1 d . . . . .
C7_2 C -1.2861(4) -0.3144(4) -0.4023(2) 0.0538(9) Uani 1 1 d . . . . .
H7_2 H -1.3282 -0.3933 -0.4200 0.065 Uiso 1 1 calc R U . . .
C8_2 C -1.3409(3) -0.2015(4) -0.4395(2) 0.0535(9) Uani 1 1 d . . . . .
C9_2 C -1.2809(4) -0.0819(4) -0.4166(2) 0.0592(10) Uani 1 1 d . . . . .
H9_2 H -1.3201 -0.0083 -0.4428 0.071 Uiso 1 1 calc R U . . .
C10_2 C -1.1604(4) -0.0755(4) -0.3532(2) 0.0572(10) Uani 1 1 d . . . . .
H10_2 H -1.1176 0.0039 -0.3370 0.069 Uiso 1 1 calc R U . . .
C11_2 C -1.1014(3) -0.1856(4) -0.31315(19) 0.0488(9) Uani 1 1 d . . . . .
C12_2 C -0.7545(3) -0.1425(4) -0.1176(2) 0.0614(11) Uani 1 1 d . . . . .
H12A_2 H -0.7196 -0.0934 -0.1577 0.074 Uiso 1 1 calc R U . . .
H12B_2 H -0.6606 -0.1581 -0.0789 0.074 Uiso 1 1 calc R U . . .
C13_2 C -0.8727(3) -0.0654(4) -0.0844(2) 0.0551(9) Uani 1 1 d . . . . .
C14_2 C -0.9659(4) 0.0346(4) -0.1100(2) 0.0715(11) Uani 1 1 d . . . . .
H14_2 H -0.9711 0.0749 -0.1566 0.086 Uiso 1 1 calc R U . . .
C15_2 C -1.0557(5) 0.0678(6) -0.0525(3) 0.0910(16) Uani 1 1 d . . . . .
H15_2 H -1.1297 0.1343 -0.0542 0.109 Uiso 1 1 calc R U . . .
C16_2 C -1.0135(6) -0.0139(6) 0.0034(4) 0.0903(16) Uani 1 1 d . . . . .
H16_2 H -1.0547 -0.0144 0.0482 0.108 Uiso 1 1 calc R U . . .

loop_
_atom_site_aniso_label
_atom_site_aniso_U_11
_atom_site_aniso_U_22
_atom_site_aniso_U_33
_atom_site_aniso_U_23
_atom_site_aniso_U_13
_atom_site_aniso_U_12
O1_1 0.0903(19) 0.121(3) 0.101(3) -0.032(3) -0.0089(17) -0.028(2)
O2_1 0.114(2) 0.134(4) 0.081(3) 0.000(3) -0.0324(19) -0.012(2)
N1_1 0.0456(12) 0.063(2) 0.0531(19) 0.0033(18) 0.0055(13) 0.0053(15)
N3_1 0.0646(16) 0.062(2) 0.060(2) -0.004(2) 0.0098(14) -0.0052(17)
C3_1 0.096(3) 0.063(3) 0.070(3) -0.007(3) 0.009(2) -0.007(2)
C4_1 0.093(3) 0.063(3) 0.078(3) 0.005(3) 0.013(2) 0.018(2)
C5_1 0.0624(17) 0.062(3) 0.067(3) 0.011(2) 0.0052(18) 0.008(2)
N4_1 0.0500(13) 0.075(3) 0.0537(19) 0.0041(19) -0.0012(13) -0.0046(15)
N5_1 0.0604(17) 0.107(4) 0.066(3) -0.026(3) 0.0047(17) -0.004(2)
C1_1 0.0388(13) 0.060(3) 0.047(2) 0.003(2) 0.0089(14) -0.0006(18)
C2_1 0.0448(13) 0.061(3) 0.042(2) -0.004(2) 0.0121(14) -0.0026(18)
N2_1 0.0461(12) 0.058(2) 0.0444(17) 0.0019(17) 0.0055(12) 0.0032(14)
C6_1 0.0420(13) 0.058(3) 0.046(2) -0.004(2) 0.0131(14) 0.0020(17)
C7_1 0.0445(14) 0.075(3) 0.045(2) -0.003(2) 0.0077(15) 0.0027(17)
C8_1 0.0457(15) 0.081(3) 0.052(2) -0.013(2) 0.0065(15) -0.001(2)
C9_1 0.0567(17) 0.070(3) 0.078(3) -0.019(3) 0.0124(19) -0.007(2)
C10_1 0.0558(17) 0.062(3) 0.074(3) 0.003(2) 0.0094(18) 0.0029(19)
C11_1 0.0405(13) 0.059(3) 0.052(2) 0.002(2) 0.0095(14) -0.0010(16)
C12_1 0.0488(15) 0.080(3) 0.063(2) 0.009(3) -0.0005(16) 0.0088(19)
C13A_1 0.062(10) 0.085(12) 0.086(11) 0.031(9) 0.002(9) 0.016(9)
O3A_1 0.087(8) 0.120(10) 0.097(8) 0.016(8) 0.031(7) -0.007(7)
C14A_1 0.057(6) 0.086(10) 0.091(11) 0.023(9) 0.013(8) -0.009(6)
C15A_1 0.065(7) 0.102(11) 0.108(11) 0.031(9) 0.030(8) 0.012(7)
C16A_1 0.091(10) 0.110(13) 0.097(10) 0.025(10) 0.031(8) -0.001(10)
C13B_1 0.044(4) 0.068(7) 0.072(7) 0.017(6) 0.002(5) 0.005(5)
O3B_1 0.084(5) 0.107(7) 0.076(4) 0.009(4) 0.024(4) -0.009(4)
C16B_1 0.100(6) 0.135(10) 0.069(6) 0.026(6) 0.040(5) 0.013(6)
C15B_1 0.075(6) 0.100(11) 0.099(8) 0.034(8) 0.029(6) 0.008(7)
C14B_1 0.063(4) 0.090(7) 0.097(8) 0.027(7) 0.004(6) -0.004(5)
O1_2 0.112(2) 0.088(3) 0.116(3) 0.026(2) -0.042(2) -0.004(2)
O2_2 0.110(2) 0.087(3) 0.083(2) -0.014(2) -0.0186(18) 0.002(2)
O3_2 0.0831(15) 0.088(2) 0.0638(18) -0.0057(18) 0.0173(13) -0.0143(16)
N1_2 0.0497(13) 0.055(2) 0.056(2) -0.0015(18) 0.0131(13) 0.0008(14)
N4_2 0.0573(14) 0.060(2) 0.0579(19) -0.0017(18) 0.0050(14) 0.0071(15)
N5_2 0.0621(16) 0.076(3) 0.063(2) 0.009(2) 0.0069(16) 0.002(2)
C1_2 0.0459(15) 0.058(3) 0.052(2) -0.003(2) 0.0171(16) 0.0039(17)
C2_2 0.0590(17) 0.053(3) 0.052(2) -0.002(2) 0.0148(17) 0.0069(19)
N3_2 0.113(3) 0.058(3) 0.069(3) 0.006(2) -0.005(2) 0.005(2)
C3A_2 0.086(7) 0.062(7) 0.097(9) 0.019(6) 0.003(6) 0.001(7)
C4A_2 0.088(6) 0.064(6) 0.104(8) 0.014(6) -0.005(5) -0.017(5)
C3B_2 0.084(8) 0.058(8) 0.089(11) 0.002(7) 0.004(7) -0.007(6)
C4B_2 0.099(13) 0.041(7) 0.087(11) 0.007(7) 0.008(10) -0.014(10)
C5_2 0.074(2) 0.054(3) 0.083(3) 0.001(3) 0.003(2) -0.003(2)
N2_2 0.0560(14) 0.050(2) 0.057(2) 0.0010(17) 0.0111(14) 0.0015(15)
C6_2 0.0464(14) 0.054(3) 0.048(2) -0.002(2) 0.0164(15) 0.0039(17)
C7_2 0.0564(16) 0.054(3) 0.054(2) -0.002(2) 0.0176(16) 0.0015(18)
C8_2 0.0533(15) 0.064(3) 0.045(2) 0.000(2) 0.0111(15) 0.0024(19)
C9_2 0.0587(16) 0.058(3) 0.062(2) 0.006(2) 0.0127(17) 0.0050(19)
C10_2 0.0558(16) 0.051(3) 0.065(3) 0.001(2) 0.0133(17) -0.0041(18)
C11_2 0.0477(14) 0.054(3) 0.047(2) -0.003(2) 0.0149(15) 0.0010(17)
C12_2 0.0481(14) 0.065(3) 0.069(3) -0.003(2) 0.0063(16) -0.0048(17)
C13_2 0.0507(14) 0.056(3) 0.057(2) -0.005(2) 0.0059(15) -0.0123(17)
C14_2 0.0732(19) 0.063(3) 0.077(3) -0.005(2) 0.009(2) -0.001(2)
C15_2 0.068(2) 0.083(4) 0.122(5) -0.040(4) 0.017(3) -0.002(2)
C16_2 0.086(3) 0.102(5) 0.092(4) -0.039(4) 0.041(3) -0.025(3)

loop_
_atom_type_symbol
_atom_type_description
_atom_type_scat_dispersion_real
_atom_type_scat_dispersion_imag
_atom_type_scat_source
C C 0.0033 0.0016 'International Tables Vol C Tables 4.2.6.8 and 6.1.1.4'
H H 0.0000 0.0000 'International Tables Vol C Tables 4.2.6.8 and 6.1.1.4'
N N 0.0061 0.0033 'International Tables Vol C Tables 4.2.6.8 and 6.1.1.4'
O O 0.0106 0.0060 'International Tables Vol C Tables 4.2.6.8 and 6.1.1.4'

loop_
_geom_angle_atom_site_label_1
_geom_angle_atom_site_label_2
_geom_angle_atom_site_label_3
_geom_angle
C1_1 N1_1 C11_1 117.5(3)
C2_1 N3_1 C3_1 116.9(3)
N3_1 C3_1 H3A_1 109.3
N3_1 C3_1 H3B_1 109.3
N3_1 C3_1 C4_1 111.8(4)
H3A_1 C3_1 H3B_1 107.9
C4_1 C3_1 H3A_1 109.3
C4_1 C3_1 H3B_1 109.3
C3_1 C4_1 H4A_1 109.5
C3_1 C4_1 H4B_1 109.5
C3_1 C4_1 C5_1 110.5(4)
H4A_1 C4_1 H4B_1 108.1
C5_1 C4_1 H4A_1 109.5
C5_1 C4_1 H4B_1 109.5
C4_1 C5_1 H5A_1 109.5
C4_1 C5_1 H5B_1 109.5
H5A_1 C5_1 H5B_1 108.1
N2_1 C5_1 C4_1 110.5(3)
N2_1 C5_1 H5A_1 109.5
N2_1 C5_1 H5B_1 109.5
C1_1 N4_1 H4_1 118.4
C1_1 N4_1 C12_1 123.2(4)
C12_1 N4_1 H4_1 118.4
O1_1 N5_1 C8_1 116.5(5)
O2_1 N5_1 O1_1 123.5(4)
O2_1 N5_1 C8_1 120.0(5)
N1_1 C1_1 N4_1 120.7(4)
N1_1 C1_1 C2_1 124.8(3)
N4_1 C1_1 C2_1 114.5(4)
N3_1 C2_1 C1_1 117.9(3)
N3_1 C2_1 N2_1 126.7(4)
N2_1 C2_1 C1_1 115.3(3)
C2_1 N2_1 C5_1 119.0(3)
C2_1 N2_1 C6_1 121.3(3)
C6_1 N2_1 C5_1 119.7(3)
N2_1 C6_1 C7_1 121.8(3)
N2_1 C6_1 C11_1 118.4(3)
C7_1 C6_1 C11_1 119.8(4)
C6_1 C7_1 H7_1 120.7
C8_1 C7_1 C6_1 118.5(4)
C8_1 C7_1 H7_1 120.7
C7_1 C8_1 N5_1 117.5(4)
C9_1 C8_1 N5_1 119.1(4)
C9_1 C8_1 C7_1 123.4(3)
C8_1 C9_1 H9_1 121.3
C10_1 C9_1 C8_1 117.5(4)
C10_1 C9_1 H9_1 121.3
C9_1 C10_1 H10_1 118.8
C9_1 C10_1 C11_1 122.5(4)
C11_1 C10_1 H10_1 118.8
N1_1 C11_1 C6_1 122.3(3)
N1_1 C11_1 C10_1 119.4(3)
C10_1 C11_1 C6_1 118.3(3)
N4_1 C12_1 H12A_1 108.6
N4_1 C12_1 H12B_1 108.6
N4_1 C12_1 H12C_1 109.0
N4_1 C12_1 H12D_1 109.0
N4_1 C12_1 C13A_1 114(2)
N4_1 C12_1 C13B_1 113.0(12)
H12A_1 C12_1 H12B_1 107.6
H12C_1 C12_1 H12D_1 107.8
C13A_1 C12_1 H12A_1 108.6
C13A_1 C12_1 H12B_1 108.6
C13B_1 C12_1 H12C_1 109.0
C13B_1 C12_1 H12D_1 109.0
O3A_1 C13A_1 C12_1 119(2)
C14A_1 C13A_1 C12_1 126(2)
C14A_1 C13A_1 O3A_1 113.8(17)
C13A_1 O3A_1 C16A_1 102.7(19)
C13A_1 C14A_1 H14A_1 127.2
C13A_1 C14A_1 C15A_1 105.5(17)
C15A_1 C14A_1 H14A_1 127.2
C14A_1 C15A_1 H15A_1 125.7
C16A_1 C15A_1 C14A_1 108.6(18)
C16A_1 C15A_1 H15A_1 125.7
O3A_1 C16A_1 H16A_1 125.7
C15A_1 C16A_1 O3A_1 109(2)
C15A_1 C16A_1 H16A_1 125.7
O3B_1 C13B_1 C12_1 115.5(10)
C14B_1 C13B_1 C12_1 138.2(12)
C14B_1 C13B_1 O3B_1 106.2(9)
C13B_1 O3B_1 C16B_1 107.7(9)
O3B_1 C16B_1 H16B_1 125.7
C15B_1 C16B_1 O3B_1 108.6(11)
C15B_1 C16B_1 H16B_1 125.7
C16B_1 C15B_1 H15B_1 127.1
C16B_1 C15B_1 C14B_1 105.9(12)
C14B_1 C15B_1 H15B_1 127.1
C13B_1 C14B_1 C15B_1 111.6(12)
C13B_1 C14B_1 H14B_1 124.2
C15B_1 C14B_1 H14B_1 124.2
C13_2 O3_2 C16_2 106.3(4)
C1_2 N1_2 C11_2 117.3(3)
C1_2 N4_2 H4_2 118.6
C1_2 N4_2 C12_2 122.8(3)
C12_2 N4_2 H4_2 118.6
O1_2 N5_2 O2_2 122.3(3)
O1_2 N5_2 C8_2 118.2(4)
O2_2 N5_2 C8_2 119.5(4)
N1_2 C1_2 N4_2 119.7(4)
N1_2 C1_2 C2_2 124.5(3)
N4_2 C1_2 C2_2 115.9(4)
N3_2 C2_2 C1_2 116.5(3)
N3_2 C2_2 N2_2 127.3(4)
N2_2 C2_2 C1_2 116.2(4)
C2_2 N3_2 C3A_2 117.8(7)
C2_2 N3_2 C4B_2 112.7(9)
N3_2 C3A_2 H3AA_2 110.4
N3_2 C3A_2 H3AB_2 110.4
N3_2 C3A_2 C4A_2 106.7(11)
H3AA_2 C3A_2 H3AB_2 108.6
C4A_2 C3A_2 H3AA_2 110.4
C4A_2 C3A_2 H3AB_2 110.4
C3A_2 C4A_2 H4AA_2 109.8
C3A_2 C4A_2 H4AB_2 109.8
C3A_2 C4A_2 C5_2 109.6(11)
H4AA_2 C4A_2 H4AB_2 108.2
C5_2 C4A_2 H4AA_2 109.8
C5_2 C4A_2 H4AB_2 109.8
H3BA_2 C3B_2 H3BB_2 108.9
C4B_2 C3B_2 H3BA_2 110.8
C4B_2 C3B_2 H3BB_2 110.8
C5_2 C3B_2 H3BA_2 110.8
C5_2 C3B_2 H3BB_2 110.8
C5_2 C3B_2 C4B_2 104.5(16)
N3_2 C4B_2 H4BA_2 109.9
N3_2 C4B_2 H4BB_2 109.9
C3B_2 C4B_2 N3_2 108.8(15)
C3B_2 C4B_2 H4BA_2 109.9
C3B_2 C4B_2 H4BB_2 109.9
H4BA_2 C4B_2 H4BB_2 108.3
C4A_2 C5_2 H5AA_2 110.1
C4A_2 C5_2 H5AB_2 110.1
C3B_2 C5_2 H5BC_2 108.7
C3B_2 C5_2 H5BD_2 108.7
H5AA_2 C5_2 H5AB_2 108.4
H5BC_2 C5_2 H5BD_2 107.6
N2_2 C5_2 C4A_2 108.1(5)
N2_2 C5_2 C3B_2 114.1(5)
N2_2 C5_2 H5AA_2 110.1
N2_2 C5_2 H5AB_2 110.1
N2_2 C5_2 H5BC_2 108.7
N2_2 C5_2 H5BD_2 108.7
C2_2 N2_2 C5_2 119.1(3)
C2_2 N2_2 C6_2 120.7(3)
C6_2 N2_2 C5_2 120.2(3)
N2_2 C6_2 C11_2 118.5(3)
C7_2 C6_2 N2_2 121.8(3)
C7_2 C6_2 C11_2 119.7(4)
C6_2 C7_2 H7_2 120.8
C8_2 C7_2 C6_2 118.5(4)
C8_2 C7_2 H7_2 120.8
C7_2 C8_2 N5_2 118.2(4)
C9_2 C8_2 N5_2 118.5(4)
C9_2 C8_2 C7_2 123.3(3)
C8_2 C9_2 H9_2 121.2
C8_2 C9_2 C10_2 117.6(4)
C10_2 C9_2 H9_2 121.2
C9_2 C10_2 H10_2 119.2
C9_2 C10_2 C11_2 121.7(4)
C11_2 C10_2 H10_2 119.2
N1_2 C11_2 C6_2 122.8(3)
N1_2 C11_2 C10_2 118.0(3)
C10_2 C11_2 C6_2 119.2(3)
N4_2 C12_2 H12A_2 108.9
N4_2 C12_2 H12B_2 108.9
N4_2 C12_2 C13_2 113.4(2)
H12A_2 C12_2 H12B_2 107.7
C13_2 C12_2 H12A_2 108.9
C13_2 C12_2 H12B_2 108.9
O3_2 C13_2 C12_2 117.8(3)
C14_2 C13_2 O3_2 109.4(3)
C14_2 C13_2 C12_2 132.8(4)
C13_2 C14_2 H14_2 126.4
C13_2 C14_2 C15_2 107.2(4)
C15_2 C14_2 H14_2 126.4
C14_2 C15_2 H15_2 126.6
C16_2 C15_2 C14_2 106.8(5)
C16_2 C15_2 H15_2 126.6
O3_2 C16_2 H16_2 124.9
C15_2 C16_2 O3_2 110.3(4)
C15_2 C16_2 H16_2 124.9

loop_
_geom_bond_atom_site_label_1
_geom_bond_atom_site_label_2
_geom_bond_distance
O1_1 N5_1 1.238(5)
O2_1 N5_1 1.211(5)
N1_1 C1_1 1.308(5)
N1_1 C11_1 1.392(4)
N3_1 C3_1 1.468(5)
N3_1 C2_1 1.295(5)
C3_1 H3A_1 0.9700
C3_1 H3B_1 0.9700
C3_1 C4_1 1.505(6)
C4_1 H4A_1 0.9700
C4_1 H4B_1 0.9700
C4_1 C5_1 1.508(6)
C5_1 H5A_1 0.9700
C5_1 H5B_1 0.9700
C5_1 N2_1 1.482(5)
N4_1 H4_1 0.8600
N4_1 C1_1 1.344(4)
N4_1 C12_1 1.458(5)
N5_1 C8_1 1.475(5)
C1_1 C2_1 1.487(5)
C2_1 N2_1 1.386(4)
N2_1 C6_1 1.398(5)
C6_1 C7_1 1.400(5)
C6_1 C11_1 1.421(5)
C7_1 H7_1 0.9300
C7_1 C8_1 1.384(6)
C8_1 C9_1 1.382(6)
C9_1 H9_1 0.9300
C9_1 C10_1 1.378(5)
C10_1 H10_1 0.9300
C10_1 C11_1 1.400(5)
C12_1 H12A_1 0.9700
C12_1 H12B_1 0.9700
C12_1 H12C_1 0.9700
C12_1 H12D_1 0.9700
C12_1 C13A_1 1.469(18)
C12_1 C13B_1 1.500(11)
C13A_1 O3A_1 1.36(2)
C13A_1 C14A_1 1.32(2)
O3A_1 C16A_1 1.41(2)
C14A_1 H14A_1 0.9300
C14A_1 C15A_1 1.38(2)
C15A_1 H15A_1 0.9300
C15A_1 C16A_1 1.36(3)
C16A_1 H16A_1 0.9300
C13B_1 O3B_1 1.386(12)
C13B_1 C14B_1 1.355(12)
O3B_1 C16B_1 1.405(12)
C16B_1 H16B_1 0.9300
C16B_1 C15B_1 1.37(2)
C15B_1 H15B_1 0.9300
C15B_1 C14B_1 1.379(18)
C14B_1 H14B_1 0.9300
O1_2 N5_2 1.224(5)
O2_2 N5_2 1.232(5)
O3_2 C13_2 1.368(4)
O3_2 C16_2 1.382(6)
N1_2 C1_2 1.315(5)
N1_2 C11_2 1.392(4)
N4_2 H4_2 0.8600
N4_2 C1_2 1.342(4)
N4_2 C12_2 1.460(5)
N5_2 C8_2 1.469(5)
C1_2 C2_2 1.481(6)
C2_2 N3_2 1.287(5)
C2_2 N2_2 1.386(5)
N3_2 C3A_2 1.453(15)
N3_2 C4B_2 1.61(2)
C3A_2 H3AA_2 0.9700
C3A_2 H3AB_2 0.9700
C3A_2 C4A_2 1.536(16)
C4A_2 H4AA_2 0.9700
C4A_2 H4AB_2 0.9700
C4A_2 C5_2 1.561(11)
C3B_2 H3BA_2 0.9700
C3B_2 H3BB_2 0.9700
C3B_2 C4B_2 1.54(3)
C3B_2 C5_2 1.512(14)
C4B_2 H4BA_2 0.9700
C4B_2 H4BB_2 0.9700
C5_2 H5AA_2 0.9700
C5_2 H5AB_2 0.9700
C5_2 H5BC_2 0.9700
C5_2 H5BD_2 0.9700
C5_2 N2_2 1.480(5)
N2_2 C6_2 1.407(5)
C6_2 C7_2 1.394(5)
C6_2 C11_2 1.416(5)
C7_2 H7_2 0.9300
C7_2 C8_2 1.392(5)
C8_2 C9_2 1.382(6)
C9_2 H9_2 0.9300
C9_2 C10_2 1.386(5)
C10_2 H10_2 0.9300
C10_2 C11_2 1.399(5)
C12_2 H12A_2 0.9700
C12_2 H12B_2 0.9700
C12_2 C13_2 1.485(5)
C13_2 C14_2 1.338(5)
C14_2 H14_2 0.9300
C14_2 C15_2 1.426(6)
C15_2 H15_2 0.9300
C15_2 C16_2 1.317(7)
C16_2 H16_2 0.9300

loop_
_geom_torsion_atom_site_label_1
_geom_torsion_atom_site_label_2
_geom_torsion_atom_site_label_3
_geom_torsion_atom_site_label_4
_geom_torsion
O1_1 N5_1 C8_1 C7_1 -163.2(3)
O1_1 N5_1 C8_1 C9_1 16.2(5)
O2_1 N5_1 C8_1 C7_1 15.5(5)
O2_1 N5_1 C8_1 C9_1 -165.1(4)
N1_1 C1_1 C2_1 N3_1 -178.0(3)
N1_1 C1_1 C2_1 N2_1 3.0(4)
N3_1 C3_1 C4_1 C5_1 -56.5(5)
N3_1 C2_1 N2_1 C5_1 -7.1(5)
N3_1 C2_1 N2_1 C6_1 174.5(3)
C3_1 N3_1 C2_1 C1_1 -179.6(3)
C3_1 N3_1 C2_1 N2_1 -0.7(5)
C3_1 C4_1 C5_1 N2_1 47.8(5)
C4_1 C5_1 N2_1 C2_1 -17.9(4)
C4_1 C5_1 N2_1 C6_1 160.5(3)
C5_1 N2_1 C6_1 C7_1 6.8(4)
C5_1 N2_1 C6_1 C11_1 -172.8(3)
N4_1 C1_1 C2_1 N3_1 2.8(4)
N4_1 C1_1 C2_1 N2_1 -176.3(3)
N4_1 C12_1 C13A_1 O3A_1 -74(4)
N4_1 C12_1 C13A_1 C14A_1 97(5)
N4_1 C12_1 C13B_1 O3B_1 -75(2)
N4_1 C12_1 C13B_1 C14B_1 108(3)
N5_1 C8_1 C9_1 C10_1 -179.1(3)
C1_1 N1_1 C11_1 C6_1 -2.9(4)
C1_1 N1_1 C11_1 C10_1 178.1(3)
C1_1 N4_1 C12_1 C13A_1 -78.8(14)
C1_1 N4_1 C12_1 C13B_1 -89.2(8)
C1_1 C2_1 N2_1 C5_1 171.8(2)
C1_1 C2_1 N2_1 C6_1 -6.5(4)
C2_1 N3_1 C3_1 C4_1 32.8(5)
C2_1 N2_1 C6_1 C7_1 -174.9(3)
C2_1 N2_1 C6_1 C11_1 5.5(4)
N2_1 C6_1 C7_1 C8_1 -177.1(3)
N2_1 C6_1 C11_1 N1_1 -0.6(4)
N2_1 C6_1 C11_1 C10_1 178.4(3)
C6_1 C7_1 C8_1 N5_1 177.3(3)
C6_1 C7_1 C8_1 C9_1 -2.1(5)
C7_1 C6_1 C11_1 N1_1 179.8(3)
C7_1 C6_1 C11_1 C10_1 -1.2(4)
C7_1 C8_1 C9_1 C10_1 0.3(5)
C8_1 C9_1 C10_1 C11_1 1.1(6)
C9_1 C10_1 C11_1 N1_1 178.4(3)
C9_1 C10_1 C11_1 C6_1 -0.7(5)
C11_1 N1_1 C1_1 N4_1 -179.1(3)
C11_1 N1_1 C1_1 C2_1 1.7(4)
C11_1 C6_1 C7_1 C8_1 2.5(4)
C12_1 N4_1 C1_1 N1_1 -4.9(5)
C12_1 N4_1 C1_1 C2_1 174.4(3)
C12_1 C13A_1 O3A_1 C16A_1 -180(4)
C12_1 C13A_1 C14A_1 C15A_1 -179(4)
C12_1 C13B_1 O3B_1 C16B_1 -179.8(18)
C12_1 C13B_1 C14B_1 C15B_1 179(3)
C13A_1 O3A_1 C16A_1 C15A_1 -5(4)
C13A_1 C14A_1 C15A_1 C16A_1 4(3)
O3A_1 C13A_1 C14A_1 C15A_1 -8(4)
C14A_1 C13A_1 O3A_1 C16A_1 9(5)
C14A_1 C15A_1 C16A_1 O3A_1 1(3)
C13B_1 O3B_1 C16B_1 C15B_1 1.4(17)
O3B_1 C13B_1 C14B_1 C15B_1 3(2)
O3B_1 C16B_1 C15B_1 C14B_1 0.2(14)
C16B_1 C15B_1 C14B_1 C13B_1 -1.9(19)
C14B_1 C13B_1 O3B_1 C16B_1 -2(2)
O1_2 N5_2 C8_2 C7_2 172.6(3)
O1_2 N5_2 C8_2 C9_2 -7.5(5)
O2_2 N5_2 C8_2 C7_2 -4.8(5)
O2_2 N5_2 C8_2 C9_2 175.1(3)
O3_2 C13_2 C14_2 C15_2 0.6(4)
N1_2 C1_2 C2_2 N3_2 178.0(3)
N1_2 C1_2 C2_2 N2_2 -1.3(5)
N4_2 C1_2 C2_2 N3_2 -2.5(4)
N4_2 C1_2 C2_2 N2_2 178.2(2)
N4_2 C12_2 C13_2 O3_2 78.1(4)
N4_2 C12_2 C13_2 C14_2 -101.0(5)
N5_2 C8_2 C9_2 C10_2 -180.0(3)
C1_2 N1_2 C11_2 C6_2 -1.2(4)
C1_2 N1_2 C11_2 C10_2 178.1(3)
C1_2 N4_2 C12_2 C13_2 70.5(4)
C1_2 C2_2 N3_2 C3A_2 -169.0(7)
C1_2 C2_2 N3_2 C4B_2 165.0(9)
C1_2 C2_2 N2_2 C5_2 -177.8(3)
C1_2 C2_2 N2_2 C6_2 0.3(4)
C2_2 N3_2 C3A_2 C4A_2 -42.8(15)
C2_2 N3_2 C4B_2 C3B_2 47.4(19)
C2_2 N2_2 C6_2 C7_2 180.0(3)
C2_2 N2_2 C6_2 C11_2 0.2(4)
N3_2 C2_2 N2_2 C5_2 3.0(6)
N3_2 C2_2 N2_2 C6_2 -179.0(3)
N3_2 C3A_2 C4A_2 C5_2 63.5(17)
C3A_2 C4A_2 C5_2 N2_2 -51.1(13)
C4A_2 C5_2 N2_2 C2_2 18.6(7)
C4A_2 C5_2 N2_2 C6_2 -159.5(6)
C3B_2 C5_2 N2_2 C2_2 -22.4(10)
C3B_2 C5_2 N2_2 C6_2 159.6(9)
C4B_2 C3B_2 C5_2 N2_2 51.9(16)
C5_2 C3B_2 C4B_2 N3_2 -63(2)
C5_2 N2_2 C6_2 C7_2 -2.0(5)
C5_2 N2_2 C6_2 C11_2 178.2(3)
N2_2 C2_2 N3_2 C3A_2 10.2(9)
N2_2 C2_2 N3_2 C4B_2 -15.8(10)
N2_2 C6_2 C7_2 C8_2 178.5(3)
N2_2 C6_2 C11_2 N1_2 0.3(4)
N2_2 C6_2 C11_2 C10_2 -179.0(3)
C6_2 C7_2 C8_2 N5_2 -178.9(3)
C6_2 C7_2 C8_2 C9_2 1.2(5)
C7_2 C6_2 C11_2 N1_2 -179.5(3)
C7_2 C6_2 C11_2 C10_2 1.2(4)
C7_2 C8_2 C9_2 C10_2 -0.1(5)
C8_2 C9_2 C10_2 C11_2 -0.4(5)
C9_2 C10_2 C11_2 N1_2 -179.4(3)
C9_2 C10_2 C11_2 C6_2 -0.1(5)
C11_2 N1_2 C1_2 N4_2 -177.8(2)
C11_2 N1_2 C1_2 C2_2 1.7(4)
C11_2 C6_2 C7_2 C8_2 -1.7(4)
C12_2 N4_2 C1_2 N1_2 2.9(4)
C12_2 N4_2 C1_2 C2_2 -176.6(3)
C12_2 C13_2 C14_2 C15_2 179.8(4)
C13_2 O3_2 C16_2 C15_2 -0.2(5)
C13_2 C14_2 C15_2 C16_2 -0.7(5)
C14_2 C15_2 C16_2 O3_2 0.6(5)
C16_2 O3_2 C13_2 C12_2 -179.6(3)
C16_2 O3_2 C13_2 C14_2 -0.3(4)
